data_7157570
loop_
_publ_author_name
'Zhao, Jia-Hui'
'Zhou, Zhao-Zhao'
'Zhang, Yue'
'Su, Xuan'
'Chen, Xi-Meng'
'Liang, Yong-Min'

_publ_section_title
;
 Visible-light-mediated borylation of aryl and alkyl halides with a
 palladium complex.
;
_journal_issue 23
_journal_name_full 'Organic &amp; biomolecular chemistry'
_journal_page_first 4390
_journal_page_last 4394
_journal_paper_doi 10.1039/d0ob00028k
_journal_volume 18
_journal_year 2020
_chemical_absolute_configuration ad
_chemical_formula_moiety 'C16 H16 N2 O3 S, C2 H6 O'
_chemical_formula_sum 'C18 H22 N2 O4 S'
_chemical_formula_weight 362.43
_chemical_name_common 'febuxostat ethanol solvate'
_chemical_name_systematic
;
2-(3-cyano-4-isobutyloxyphenyl)-4-methyl-1,3-thiazole-5-carboxylic 
acid ethanol solvate
;
_space_group_crystal_system monoclinic
_space_group_IT_number 4
_space_group_name_Hall 'P 2yb'
_space_group_name_H-M_alt 'P 1 21 1'
_atom_sites_solution_hydrogens mixed
_atom_sites_solution_primary direct
_atom_sites_solution_secondary difmap
_audit_creation_method SHELXL-2014/6
_audit_update_record
;
2020-05-04 deposited with the CCDC.	2020-06-01 downloaded from the CCDC.
;
_cell_angle_alpha 90
_cell_angle_beta 98.994(4)
_cell_angle_gamma 90
_cell_formula_units_Z 2
_cell_length_a 4.7274(2)
_cell_length_b 17.7820(5)
_cell_length_c 10.7340(4)
_cell_measurement_reflns_used 2681
_cell_measurement_temperature 173(2)
_cell_measurement_theta_max 28.6190
_cell_measurement_theta_min 2.2480
_cell_volume 891.23(6)
_computing_cell_refinement 'CrysAlisPro (Rigaku Oxford Diffraction, 2015)'
_computing_data_collection 'CrysAlisPro (Rigaku Oxford Diffraction, 2015)'
_computing_data_reduction 'CrysAlisPro (Rigaku Oxford Diffraction, 2015)'
_computing_molecular_graphics
; 
XP/ShelXTL (Bruker-AXS, 1998) & Mercury (Macrae et al., 2008) 
;
_computing_publication_material 'PLATON (Spek, 2009) & publCIF (Westrip, 2010)'
_computing_structure_refinement 'SHELXL-2014/6 (Sheldrick, 2015b)'
_computing_structure_solution 'SHELXT (Sheldrick, 2015a)'
_diffrn_ambient_temperature 173(2)
_diffrn_detector 'CCD plate'
_diffrn_detector_area_resol_mean 10.3575
_diffrn_detector_type Ruby
_diffrn_measured_fraction_theta_full 0.999
_diffrn_measured_fraction_theta_max 0.962
_diffrn_measurement_device 'four-circle diffractometer'
_diffrn_measurement_device_type 'Xcalibur, Ruby, Gemini ultra'
_diffrn_measurement_method '\w scans'
_diffrn_radiation_monochromator graphite
_diffrn_radiation_probe x-ray
_diffrn_radiation_type 'Mo K\a'
_diffrn_radiation_wavelength 0.71073
_diffrn_reflns_av_R_equivalents 0.0283
_diffrn_reflns_av_unetI/netI 0.0379
_diffrn_reflns_Laue_measured_fraction_full 0.999
_diffrn_reflns_Laue_measured_fraction_max 0.962
_diffrn_reflns_limit_h_max 6
_diffrn_reflns_limit_h_min -5
_diffrn_reflns_limit_k_max 22
_diffrn_reflns_limit_k_min -17
_diffrn_reflns_limit_l_max 13
_diffrn_reflns_limit_l_min -12
_diffrn_reflns_number 6054
_diffrn_reflns_point_group_measured_fraction_full 0.852
_diffrn_reflns_point_group_measured_fraction_max 0.785
_diffrn_reflns_theta_full 25.242
_diffrn_reflns_theta_max 27.094
_diffrn_reflns_theta_min 1.921
_diffrn_source 'fine-focus sealed X-ray tube'
_diffrn_source_type 'Enhance (Mo) X-ray Source'
_exptl_absorpt_coefficient_mu 0.207
_exptl_absorpt_correction_T_max 1.00000
_exptl_absorpt_correction_T_min 0.75999
_exptl_absorpt_correction_type multi-scan
_exptl_absorpt_process_details
;
CrysAlisPro (Rigaku Oxford Diffraction, 2015)
;
_exptl_crystal_colour colourless
_exptl_crystal_density_diffrn 1.351
_exptl_crystal_description prism
_exptl_crystal_F_000 384
_exptl_crystal_size_max 0.400
_exptl_crystal_size_mid 0.400
_exptl_crystal_size_min 0.360
_refine_diff_density_max 0.258
_refine_diff_density_min -0.171
_refine_diff_density_rms 0.038
_refine_ls_abs_structure_details
;
 Flack x determined using 1046 quotients [(I+)-(I-)]/[(I+)+(I-)]
 (Parsons, Flack & Wagner, 2013).
;
_refine_ls_abs_structure_Flack -0.02(4)
_refine_ls_extinction_method none
_refine_ls_goodness_of_fit_ref 1.041
_refine_ls_hydrogen_treatment mixed
_refine_ls_matrix_type full
_refine_ls_number_parameters 238
_refine_ls_number_reflns 3070
_refine_ls_number_restraints 3
_refine_ls_restrained_S_all 1.040
_refine_ls_R_factor_all 0.0325
_refine_ls_R_factor_gt 0.0298
_refine_ls_shift/su_max 0.000
_refine_ls_shift/su_mean 0.000
_refine_ls_structure_factor_coef Fsqd
_refine_ls_weighting_details 'w=1/[\s^2^(Fo^2^)+(0.0439P)^2^+0.0696P] where P=(Fo^2^+2Fc^2^)/3'
_refine_ls_weighting_scheme calc
_refine_ls_wR_factor_gt 0.0743
_refine_ls_wR_factor_ref 0.0768
_reflns_Friedel_coverage 0.580
_reflns_Friedel_fraction_full 0.695
_reflns_Friedel_fraction_max 0.596
_reflns_number_gt 2917
_reflns_number_total 3070
_reflns_threshold_expression 'I > 2\s(I)'
_cod_data_source_file d0ob00028k2.cif
_cod_data_source_block I
_cod_depositor_comments 'Adding full bibliography for 7157503--7157570.cif.'
_cod_original_sg_symbol_H-M 'P 21'
_cod_database_code 7157570
_publcif_datablock.id {6678ffee-2fd8-4f1b-8a51-e4c39f09ceef}

_shelx_space_group_comment
;
The symmetry employed for this shelxl refinement is uniquely defined
by the following loop, which should always be used as a source of
symmetry information in preference to the above space-group names.
They are only intended as comments.
;
_shelx_estimated_absorpt_t_min 0.922
_shelx_estimated_absorpt_t_max 0.929
_shelxl_version_number 2014/6
_publcif_funding_html
;
;

loop_
_space_group_symop_operation_xyz
'x, y, z'
'-x, y+1/2, -z'

loop_
_atom_site_label
_atom_site_type_symbol
_atom_site_fract_x
_atom_site_fract_y
_atom_site_fract_z
_atom_site_U_iso_or_equiv
_atom_site_adp_type
_atom_site_occupancy
_atom_site_site_symmetry_order
_atom_site_calc_flag
_atom_site_refinement_flags_posn
_atom_site_refinement_flags_adp
_atom_site_refinement_flags_occupancy
_atom_site_disorder_assembly
_atom_site_disorder_group
S1 S 0.32087(12) 0.17683(3) 0.31163(5) 0.02221(15) Uani 1 1 d . . . . .
C2 C 0.3894(5) 0.08540(14) 0.3610(2) 0.0195(5) Uani 1 1 d . . . . .
N3 N 0.2673(4) 0.06576(12) 0.45794(18) 0.0199(4) Uani 1 1 d . . . . .
C4 C 0.1127(5) 0.12385(14) 0.4979(2) 0.0210(5) Uani 1 1 d . . . . .
C5 C 0.1165(5) 0.18918(14) 0.4308(2) 0.0209(5) Uani 1 1 d . . . . .
C6 C 0.5737(5) 0.03525(14) 0.3007(2) 0.0188(5) Uani 1 1 d . . . . .
C7 C 0.6801(5) 0.05673(15) 0.1922(2) 0.0211(5) Uani 1 1 d . . . . .
H7 H 0.6309 0.1045 0.1555 0.025 Uiso 1 1 calc R U . . .
C8 C 0.8571(5) 0.00904(14) 0.1371(2) 0.0208(5) Uani 1 1 d . . . . .
C9 C 0.9280(5) -0.06253(15) 0.1882(2) 0.0207(5) Uani 1 1 d . . . . .
C10 C 0.8252(5) -0.08344(15) 0.2980(2) 0.0231(5) Uani 1 1 d . . . . .
H10 H 0.8757 -0.1309 0.3357 0.028 Uiso 1 1 calc R U . . .
C11 C 0.6499(5) -0.03524(14) 0.3523(2) 0.0225(5) Uani 1 1 d . . . . .
H11 H 0.5797 -0.0505 0.4266 0.027 Uiso 1 1 calc R U . . .
C12 C -0.0406(5) 0.11107(16) 0.6073(2) 0.0269(6) Uani 1 1 d . . . . .
H12A H 0.0985 0.1093 0.6852 0.040 Uiso 1 1 calc R U . . .
H12B H -0.1448 0.0633 0.5962 0.040 Uiso 1 1 calc R U . . .
H12C H -0.1761 0.1522 0.6125 0.040 Uiso 1 1 calc R U . . .
C13 C -0.0224(5) 0.26111(15) 0.4499(2) 0.0234(5) Uani 1 1 d . . . . .
O14 O 0.0142(5) 0.31184(12) 0.36340(19) 0.0339(5) Uani 1 1 d D . . . .
H14 H -0.062(8) 0.3537(16) 0.375(4) 0.072(13) Uiso 1 1 d D . . . .
O15 O -0.1558(4) 0.27251(11) 0.53494(18) 0.0345(5) Uani 1 1 d . . . . .
C16 C 0.9755(6) 0.03373(15) 0.0278(2) 0.0259(6) Uani 1 1 d . . . . .
N17 N 1.0707(5) 0.05481(15) -0.0569(2) 0.0387(6) Uani 1 1 d . . . . .
O18 O 1.0943(4) -0.10584(10) 0.12590(16) 0.0248(4) Uani 1 1 d . . . . .
C19 C 1.1767(5) -0.17866(15) 0.1797(2) 0.0227(5) Uani 1 1 d . . . . .
H19A H 1.0042 -0.2076 0.1919 0.027 Uiso 1 1 calc R U . . .
H19B H 1.2988 -0.1724 0.2627 0.027 Uiso 1 1 calc R U . . .
C20 C 1.3396(5) -0.22023(14) 0.0906(2) 0.0236(5) Uani 1 1 d . . . . .
H20 H 1.4987 -0.1875 0.0709 0.028 Uiso 1 1 calc R U . . .
C21 C 1.4684(6) -0.29130(17) 0.1579(3) 0.0327(6) Uani 1 1 d . . . . .
H21A H 1.5817 -0.2775 0.2390 0.049 Uiso 1 1 calc R U . . .
H21B H 1.5919 -0.3164 0.1054 0.049 Uiso 1 1 calc R U . . .
H21C H 1.3139 -0.3254 0.1722 0.049 Uiso 1 1 calc R U . . .
C22 C 1.1480(7) -0.24066(17) -0.0320(3) 0.0336(6) Uani 1 1 d . . . . .
H22A H 1.0040 -0.2773 -0.0148 0.050 Uiso 1 1 calc R U . . .
H22B H 1.2643 -0.2625 -0.0907 0.050 Uiso 1 1 calc R U . . .
H22C H 1.0519 -0.1953 -0.0694 0.050 Uiso 1 1 calc R U . . .
O23 O 0.7299(4) 0.43799(11) 0.37730(18) 0.0347(5) Uani 1 1 d D . . . .
H23 H 0.741(8) 0.4681(18) 0.437(3) 0.053(11) Uiso 1 1 d D . . . .
C24 C 0.4973(6) 0.45692(16) 0.2805(3) 0.0347(7) Uani 1 1 d . . . . .
H24A H 0.5205 0.5091 0.2515 0.042 Uiso 1 1 calc R U . . .
H24B H 0.3143 0.4538 0.3142 0.042 Uiso 1 1 calc R U . . .
C25 C 0.4914(7) 0.40395(19) 0.1727(3) 0.0440(8) Uani 1 1 d . . . . .
H25A H 0.4835 0.3521 0.2031 0.066 Uiso 1 1 calc R U . . .
H25B H 0.6647 0.4107 0.1343 0.066 Uiso 1 1 calc R U . . .
H25C H 0.3222 0.4141 0.1097 0.066 Uiso 1 1 calc R U . . .

loop_
_atom_site_aniso_label
_atom_site_aniso_U_11
_atom_site_aniso_U_22
_atom_site_aniso_U_33
_atom_site_aniso_U_23
_atom_site_aniso_U_13
_atom_site_aniso_U_12
S1 0.0281(3) 0.0153(3) 0.0243(3) 0.0010(3) 0.0077(2) 0.0024(3)
C2 0.0205(11) 0.0154(12) 0.0214(11) -0.0001(10) -0.0003(10) -0.0005(9)
N3 0.0210(10) 0.0168(11) 0.0219(10) -0.0008(8) 0.0028(8) -0.0017(8)
C4 0.0212(12) 0.0173(12) 0.0234(12) -0.0031(10) -0.0002(10) -0.0013(10)
C5 0.0207(11) 0.0209(14) 0.0211(11) -0.0034(10) 0.0034(9) -0.0028(10)
C6 0.0199(11) 0.0149(12) 0.0211(11) -0.0033(9) 0.0014(9) 0.0003(10)
C7 0.0237(12) 0.0146(12) 0.0244(12) 0.0006(10) 0.0018(10) -0.0014(10)
C8 0.0231(12) 0.0164(12) 0.0225(12) -0.0008(10) 0.0025(10) -0.0018(10)
C9 0.0233(12) 0.0167(12) 0.0223(12) -0.0033(10) 0.0040(10) -0.0004(10)
C10 0.0303(14) 0.0151(13) 0.0240(12) 0.0029(10) 0.0046(10) 0.0027(10)
C11 0.0259(13) 0.0200(13) 0.0219(12) -0.0006(10) 0.0045(10) 0.0001(11)
C12 0.0309(14) 0.0218(14) 0.0296(13) -0.0001(11) 0.0095(11) 0.0002(11)
C13 0.0255(12) 0.0192(13) 0.0245(13) -0.0046(10) 0.0006(11) -0.0024(11)
O14 0.0474(12) 0.0196(10) 0.0387(11) 0.0045(9) 0.0189(9) 0.0099(9)
O15 0.0518(12) 0.0232(10) 0.0327(10) -0.0043(8) 0.0191(9) 0.0046(9)
C16 0.0314(13) 0.0166(13) 0.0305(14) -0.0009(11) 0.0072(12) 0.0045(11)
N17 0.0512(15) 0.0318(15) 0.0377(13) 0.0081(12) 0.0210(12) 0.0033(12)
O18 0.0328(9) 0.0175(9) 0.0260(9) 0.0031(7) 0.0105(8) 0.0062(8)
C19 0.0267(13) 0.0162(13) 0.0259(12) 0.0024(10) 0.0068(10) 0.0018(10)
C20 0.0264(12) 0.0172(13) 0.0292(13) 0.0018(10) 0.0108(11) 0.0025(10)
C21 0.0333(14) 0.0225(14) 0.0452(16) 0.0072(13) 0.0146(13) 0.0077(12)
C22 0.0447(16) 0.0284(16) 0.0290(14) -0.0043(12) 0.0099(12) -0.0006(13)
O23 0.0465(12) 0.0218(10) 0.0345(11) -0.0071(9) 0.0025(9) 0.0092(9)
C24 0.0395(16) 0.0237(15) 0.0416(16) -0.0036(12) 0.0078(13) 0.0086(13)
C25 0.0536(19) 0.0343(18) 0.0424(17) -0.0067(14) 0.0020(15) 0.0044(15)

loop_
_atom_type_symbol
_atom_type_description
_atom_type_scat_dispersion_real
_atom_type_scat_dispersion_imag
_atom_type_scat_source
C C 0.0033 0.0016 'International Tables Vol C Tables 4.2.6.8 and 6.1.1.4'
H H 0.0000 0.0000 'International Tables Vol C Tables 4.2.6.8 and 6.1.1.4'
N N 0.0061 0.0033 'International Tables Vol C Tables 4.2.6.8 and 6.1.1.4'
O O 0.0106 0.0060 'International Tables Vol C Tables 4.2.6.8 and 6.1.1.4'
S S 0.1246 0.1234 'International Tables Vol C Tables 4.2.6.8 and 6.1.1.4'

loop_
_geom_angle_atom_site_label_1
_geom_angle_atom_site_label_2
_geom_angle_atom_site_label_3
_geom_angle
_geom_angle_site_symmetry_1
_geom_angle_site_symmetry_3
_geom_angle_publ_flag
C2 S1 C5 89.55(12) . . ?
N3 C2 C6 123.6(2) . . ?
N3 C2 S1 114.17(18) . . ?
C6 C2 S1 122.25(18) . . ?
C2 N3 C4 111.7(2) . . ?
C5 C4 N3 115.0(2) . . ?
C5 C4 C12 126.3(2) . . ?
N3 C4 C12 118.7(2) . . ?
C4 C5 C13 128.6(2) . . ?
C4 C5 S1 109.62(19) . . ?
C13 C5 S1 121.80(19) . . ?
C7 C6 C11 118.3(2) . . ?
C7 C6 C2 121.3(2) . . ?
C11 C6 C2 120.4(2) . . ?
C8 C7 C6 120.7(2) . . ?
C8 C7 H7 119.7 . . ?
C6 C7 H7 119.7 . . ?
C7 C8 C9 120.6(2) . . ?
C7 C8 C16 119.8(2) . . ?
C9 C8 C16 119.6(2) . . ?
O18 C9 C10 125.0(2) . . ?
O18 C9 C8 116.4(2) . . ?
C10 C9 C8 118.6(2) . . ?
C11 C10 C9 120.1(2) . . ?
C11 C10 H10 119.9 . . ?
C9 C10 H10 119.9 . . ?
C10 C11 C6 121.6(2) . . ?
C10 C11 H11 119.2 . . ?
C6 C11 H11 119.2 . . ?
C4 C12 H12A 109.5 . . ?
C4 C12 H12B 109.5 . . ?
H12A C12 H12B 109.5 . . ?
C4 C12 H12C 109.5 . . ?
H12A C12 H12C 109.5 . . ?
H12B C12 H12C 109.5 . . ?
O15 C13 O14 123.9(2) . . ?
O15 C13 C5 123.5(2) . . ?
O14 C13 C5 112.7(2) . . ?
C13 O14 H14 113(3) . . ?
N17 C16 C8 178.3(3) . . ?
C9 O18 C19 117.03(18) . . ?
O18 C19 C20 108.51(19) . . ?
O18 C19 H19A 110.0 . . ?
C20 C19 H19A 110.0 . . ?
O18 C19 H19B 110.0 . . ?
C20 C19 H19B 110.0 . . ?
H19A C19 H19B 108.4 . . ?
C19 C20 C22 111.8(2) . . ?
C19 C20 C21 108.0(2) . . ?
C22 C20 C21 110.5(2) . . ?
C19 C20 H20 108.9 . . ?
C22 C20 H20 108.9 . . ?
C21 C20 H20 108.9 . . ?
C20 C21 H21A 109.5 . . ?
C20 C21 H21B 109.5 . . ?
H21A C21 H21B 109.5 . . ?
C20 C21 H21C 109.5 . . ?
H21A C21 H21C 109.5 . . ?
H21B C21 H21C 109.5 . . ?
C20 C22 H22A 109.5 . . ?
C20 C22 H22B 109.5 . . ?
H22A C22 H22B 109.5 . . ?
C20 C22 H22C 109.5 . . ?
H22A C22 H22C 109.5 . . ?
H22B C22 H22C 109.5 . . ?
C24 O23 H23 111(3) . . ?
O23 C24 C25 109.5(2) . . ?
O23 C24 H24A 109.8 . . ?
C25 C24 H24A 109.8 . . ?
O23 C24 H24B 109.8 . . ?
C25 C24 H24B 109.8 . . ?
H24A C24 H24B 108.2 . . ?
C24 C25 H25A 109.5 . . ?
C24 C25 H25B 109.5 . . ?
H25A C25 H25B 109.5 . . ?
C24 C25 H25C 109.5 . . ?
H25A C25 H25C 109.5 . . ?
H25B C25 H25C 109.5 . . ?

loop_
_geom_bond_atom_site_label_1
_geom_bond_atom_site_label_2
_geom_bond_distance
_geom_bond_site_symmetry_2
_geom_bond_publ_flag
S1 C2 1.725(3) . ?
S1 C5 1.733(2) . ?
C2 N3 1.313(3) . ?
C2 C6 1.466(3) . ?
N3 C4 1.372(3) . ?
C4 C5 1.369(4) . ?
C4 C12 1.491(3) . ?
C5 C13 1.467(4) . ?
C6 C7 1.393(3) . ?
C6 C11 1.395(3) . ?
C7 C8 1.387(3) . ?
C7 H7 0.9500 . ?
C8 C9 1.406(4) . ?
C8 C16 1.444(4) . ?
C9 O18 1.350(3) . ?
C9 C10 1.394(3) . ?
C10 C11 1.383(4) . ?
C10 H10 0.9500 . ?
C11 H11 0.9500 . ?
C12 H12A 0.9800 . ?
C12 H12B 0.9800 . ?
C12 H12C 0.9800 . ?
C13 O15 1.205(3) . ?
C13 O14 1.325(3) . ?
O14 H14 0.84(2) . ?
C16 N17 1.139(3) . ?
O18 C19 1.446(3) . ?
C19 C20 1.511(3) . ?
C19 H19A 0.9900 . ?
C19 H19B 0.9900 . ?
C20 C22 1.520(4) . ?
C20 C21 1.534(4) . ?
C20 H20 1.0000 . ?
C21 H21A 0.9800 . ?
C21 H21B 0.9800 . ?
C21 H21C 0.9800 . ?
C22 H22A 0.9800 . ?
C22 H22B 0.9800 . ?
C22 H22C 0.9800 . ?
O23 C24 1.430(4) . ?
O23 H23 0.83(2) . ?
C24 C25 1.489(4) . ?
C24 H24A 0.9900 . ?
C24 H24B 0.9900 . ?
C25 H25A 0.9800 . ?
C25 H25B 0.9800 . ?
C25 H25C 0.9800 . ?

loop_
_geom_hbond_atom_site_label_D
_geom_hbond_atom_site_label_H
_geom_hbond_atom_site_label_A
_geom_hbond_distance_DH
_geom_hbond_distance_HA
_geom_hbond_distance_DA
_geom_hbond_angle_DHA
_geom_hbond_site_symmetry_A
O23 H23 N3 0.83(2) 2.07(2) 2.878(3) 162(4) 2_656
O14 H14 O23 0.84(2) 1.80(2) 2.631(3) 170(4) 1_455

loop_
_publcif_info_exptl_table_extra_item
sin_theta_over_lambda_max

loop_
_publcif_info_exptl_table_header_item
?
